data_7022243
loop_
_publ_author_name
'Chen, Weifeng'
'Wang, Liliang'
'Li, Zhifang'
'Lin, Aiqin'
'Lai, Guoqiao'
'Xiao, Xuqiong'
'Deng, Yuan'
'Kira, Mitsuo'

_publ_section_title
;
 Diverse reactivity of an isolable dialkylsilylene toward imines.
;
_journal_issue 5
_journal_name_full 'Dalton transactions (Cambridge, England : 2003)'
_journal_page_first 1872
_journal_page_last 1878
_journal_paper_doi 10.1039/c2dt32126b
_journal_volume 42
_journal_year 2013
_chemical_formula_sum 'C29 H50 Cl N Si5'
_chemical_formula_weight 588.60
_chemical_name_systematic
;
?
;
_space_group_IT_number 2
_symmetry_cell_setting triclinic
_symmetry_space_group_name_Hall '-P 1'
_symmetry_space_group_name_H-M 'P -1'
_atom_sites_solution_hydrogens geom
_atom_sites_solution_primary direct
_atom_sites_solution_secondary difmap
_audit_creation_method SHELXL-97
_cell_angle_alpha 72.259(2)
_cell_angle_beta 84.025(2)
_cell_angle_gamma 89.806(2)
_cell_formula_units_Z 4
_cell_length_a 13.1571(11)
_cell_length_b 15.9991(13)
_cell_length_c 17.0546(14)
_cell_measurement_reflns_used 8775
_cell_measurement_temperature 296(2)
_cell_measurement_theta_max 26.23
_cell_measurement_theta_min 2.47
_cell_volume 3399.2(5)
_computing_cell_refinement 'Bruker SAINT'
_computing_data_collection 'Bruker APEX2'
_computing_data_reduction 'Bruker SAINT'
_computing_molecular_graphics 'Bruker SHELXTL'
_computing_publication_material 'Bruker SHELXTL'
_computing_structure_refinement 'SHELXL-97 (Sheldrick, 2008)'
_computing_structure_solution 'SHELXS-97 (Sheldrick, 2008)'
_diffrn_ambient_temperature 296(2)
_diffrn_measured_fraction_theta_full 0.993
_diffrn_measured_fraction_theta_max 0.993
_diffrn_measurement_device_type 'Bruker APEX-II CCD'
_diffrn_measurement_method '\f and \w scans'
_diffrn_radiation_monochromator graphite
_diffrn_radiation_source 'fine-focus sealed tube'
_diffrn_radiation_type MoK\a
_diffrn_radiation_wavelength 0.71073
_diffrn_reflns_av_R_equivalents 0.0386
_diffrn_reflns_av_sigmaI/netI 0.0516
_diffrn_reflns_limit_h_max 15
_diffrn_reflns_limit_h_min -12
_diffrn_reflns_limit_k_max 18
_diffrn_reflns_limit_k_min -19
_diffrn_reflns_limit_l_max 20
_diffrn_reflns_limit_l_min -20
_diffrn_reflns_number 36538
_diffrn_reflns_theta_full 25.50
_diffrn_reflns_theta_max 25.50
_diffrn_reflns_theta_min 1.26
_exptl_absorpt_coefficient_mu 0.307
_exptl_absorpt_correction_T_max 0.9411
_exptl_absorpt_correction_T_min 0.9134
_exptl_absorpt_correction_type multi-scan
_exptl_absorpt_process_details sadabs
_exptl_crystal_colour colorless
_exptl_crystal_density_diffrn 1.150
_exptl_crystal_density_method 'not measured'
_exptl_crystal_description block
_exptl_crystal_F_000 1272
_exptl_crystal_size_max 0.30
_exptl_crystal_size_mid 0.30
_exptl_crystal_size_min 0.20
_refine_diff_density_max 0.434
_refine_diff_density_min -0.285
_refine_diff_density_rms 0.050
_refine_ls_extinction_method none
_refine_ls_goodness_of_fit_ref 0.916
_refine_ls_hydrogen_treatment constr
_refine_ls_matrix_type full
_refine_ls_number_parameters 673
_refine_ls_number_reflns 12553
_refine_ls_number_restraints 0
_refine_ls_restrained_S_all 0.916
_refine_ls_R_factor_all 0.0809
_refine_ls_R_factor_gt 0.0445
_refine_ls_shift/su_max 0.006
_refine_ls_shift/su_mean 0.000
_refine_ls_structure_factor_coef Fsqd
_refine_ls_weighting_details 'calc w=1/[\s^2^(Fo^2^)+(0.1000P)^2^+0.6555P] where P=(Fo^2^+2Fc^2^)/3'
_refine_ls_weighting_scheme calc
_refine_ls_wR_factor_gt 0.1234
_refine_ls_wR_factor_ref 0.1545
_reflns_number_gt 8283
_reflns_number_total 12553
_reflns_threshold_expression >2sigma(I)
_cod_data_source_file c2dt32126b.txt
_cod_data_source_block f120301a
_cod_depositor_comments
;
The following automatic conversions were performed:

'_symmetry_cell_setting' value 'Triclinic' changed to 'triclinic'
according to /home/saulius/struct/CIF-dictionaries/cif_core.dic
dictionary named 'cif_core.dic' version 2.4.2 from 2011-04-26.

Automatic conversion script
Id: cif_fix_values 1891 2012-01-12 08:04:46Z andrius 
;
_cod_original_sg_symbol_H-M P-1
_cod_database_code 7022243

loop_
_symmetry_equiv_pos_as_xyz
'x, y, z'
'-x, -y, -z'

loop_
_atom_site_label
_atom_site_type_symbol
_atom_site_fract_x
_atom_site_fract_y
_atom_site_fract_z
_atom_site_U_iso_or_equiv
_atom_site_adp_type
_atom_site_occupancy
_atom_site_symmetry_multiplicity
_atom_site_calc_flag
_atom_site_refinement_flags
Si1 Si 0.28072(6) 0.03035(5) 0.29155(4) 0.03103(18) Uani 1 1 d .
Si2 Si 0.26148(7) 0.24337(5) 0.23700(5) 0.0474(2) Uani 1 1 d .
Si3 Si 0.45541(7) 0.15949(6) 0.17620(5) 0.0507(2) Uani 1 1 d .
Si4 Si 0.38010(7) -0.14232(5) 0.40372(5) 0.0449(2) Uani 1 1 d .
Si5 Si 0.22843(6) -0.03638(6) 0.48551(5) 0.0428(2) Uani 1 1 d .
Cl1 Cl -0.16414(8) 0.21642(7) 0.08521(6) 0.0781(3) Uani 1 1 d .
N1 N 0.25673(17) -0.01831(15) 0.21895(14) 0.0385(6) Uani 1 1 d .
C1 C 0.3292(2) -0.02815(18) 0.39388(16) 0.0341(6) Uani 1 1 d .
C2 C 0.4175(2) 0.03836(19) 0.39216(17) 0.0396(7) Uani 1 1 d .
H2A H 0.4301 0.0332 0.4485 0.047 Uiso 1 1 calc R
H2B H 0.4797 0.0237 0.3640 0.047 Uiso 1 1 calc R
C3 C 0.3910(2) 0.13302(19) 0.34803(17) 0.0425(7) Uani 1 1 d .
H3A H 0.4521 0.1704 0.3368 0.051 Uiso 1 1 calc R
H3B H 0.3416 0.1533 0.3840 0.051 Uiso 1 1 calc R
C4 C 0.3456(2) 0.14113(18) 0.26410(16) 0.0375(6) Uani 1 1 d .
C5 C 0.1575(2) -0.00766(18) 0.26504(16) 0.0360(6) Uani 1 1 d .
H5 H 0.1304 -0.0629 0.3053 0.043 Uiso 1 1 calc R
C6 C 0.0776(2) 0.04388(18) 0.21787(16) 0.0359(6) Uani 1 1 d .
C7 C 0.0969(2) 0.0945(2) 0.13530(18) 0.0439(7) Uani 1 1 d .
H7 H 0.1610 0.0932 0.1071 0.053 Uiso 1 1 calc R
C8 C 0.0234(2) 0.1465(2) 0.09441(19) 0.0496(8) Uani 1 1 d .
H8 H 0.0381 0.1802 0.0393 0.060 Uiso 1 1 calc R
C9 C -0.0718(2) 0.1484(2) 0.13521(19) 0.0502(8) Uani 1 1 d .
C10 C -0.0954(3) 0.0960(3) 0.2155(2) 0.0605(9) Uani 1 1 d .
H10 H -0.1607 0.0952 0.2424 0.073 Uiso 1 1 calc R
C11 C -0.0198(2) 0.0439(2) 0.25614(19) 0.0534(8) Uani 1 1 d .
H11 H -0.0356 0.0084 0.3105 0.064 Uiso 1 1 calc R
C12 C 0.2735(2) -0.07700(18) 0.17328(16) 0.0387(7) Uani 1 1 d .
C13 C 0.3719(3) -0.0921(2) 0.1443(2) 0.0567(9) Uani 1 1 d .
H13 H 0.4270 -0.0628 0.1553 0.068 Uiso 1 1 calc R
C14 C 0.3891(3) -0.1500(3) 0.0995(2) 0.0770(12) Uani 1 1 d .
H14 H 0.4556 -0.1601 0.0808 0.092 Uiso 1 1 calc R
C15 C 0.3085(4) -0.1930(3) 0.0821(2) 0.0822(13) Uani 1 1 d .
H15 H 0.3201 -0.2320 0.0516 0.099 Uiso 1 1 calc R
C16 C 0.2111(3) -0.1781(2) 0.1098(2) 0.0656(10) Uani 1 1 d .
H16 H 0.1565 -0.2069 0.0976 0.079 Uiso 1 1 calc R
C17 C 0.1928(3) -0.1205(2) 0.15575(18) 0.0491(8) Uani 1 1 d .
H17 H 0.1261 -0.1113 0.1747 0.059 Uiso 1 1 calc R
C18 C 0.5016(3) -0.1398(3) 0.3360(2) 0.0705(11) Uani 1 1 d .
H18A H 0.5529 -0.1059 0.3500 0.106 Uiso 1 1 calc R
H18B H 0.4902 -0.1136 0.2791 0.106 Uiso 1 1 calc R
H18C H 0.5243 -0.1986 0.3440 0.106 Uiso 1 1 calc R
C19 C 0.2891(3) -0.2156(2) 0.3757(2) 0.0651(10) Uani 1 1 d .
H19A H 0.2831 -0.1942 0.3174 0.098 Uiso 1 1 calc R
H19B H 0.2233 -0.2162 0.4060 0.098 Uiso 1 1 calc R
H19C H 0.3143 -0.2742 0.3894 0.098 Uiso 1 1 calc R
C20 C 0.4142(3) -0.1977(2) 0.5107(2) 0.0639(10) Uani 1 1 d .
H20A H 0.4465 -0.2520 0.5123 0.096 Uiso 1 1 calc R
H20B H 0.3533 -0.2093 0.5491 0.096 Uiso 1 1 calc R
H20C H 0.4603 -0.1602 0.5257 0.096 Uiso 1 1 calc R
C21 C 0.1400(3) 0.0575(2) 0.4699(2) 0.0650(10) Uani 1 1 d .
H21A H 0.1034 0.0612 0.4232 0.097 Uiso 1 1 calc R
H21B H 0.1788 0.1111 0.4600 0.097 Uiso 1 1 calc R
H21C H 0.0923 0.0484 0.5186 0.097 Uiso 1 1 calc R
C22 C 0.1410(3) -0.1347(2) 0.5116(2) 0.0678(10) Uani 1 1 d .
H22A H 0.1803 -0.1869 0.5240 0.102 Uiso 1 1 calc R
H22B H 0.1038 -0.1318 0.4654 0.102 Uiso 1 1 calc R
H22C H 0.0938 -0.1361 0.5589 0.102 Uiso 1 1 calc R
C23 C 0.2913(3) -0.0371(3) 0.5791(2) 0.0723(11) Uani 1 1 d .
H23A H 0.2399 -0.0408 0.6244 0.108 Uiso 1 1 calc R
H23B H 0.3319 0.0159 0.5673 0.108 Uiso 1 1 calc R
H23C H 0.3344 -0.0869 0.5936 0.108 Uiso 1 1 calc R
C24 C 0.3167(3) 0.3301(2) 0.2749(2) 0.0754(11) Uani 1 1 d .
H24A H 0.2768 0.3819 0.2598 0.113 Uiso 1 1 calc R
H24B H 0.3859 0.3441 0.2502 0.113 Uiso 1 1 calc R
H24C H 0.3155 0.3088 0.3341 0.113 Uiso 1 1 calc R
C25 C 0.2494(3) 0.2924(2) 0.1241(2) 0.0709(11) Uani 1 1 d .
H25A H 0.2220 0.2489 0.1032 0.106 Uiso 1 1 calc R
H25B H 0.3156 0.3125 0.0950 0.106 Uiso 1 1 calc R
H25C H 0.2046 0.3410 0.1160 0.106 Uiso 1 1 calc R
C26 C 0.1274(3) 0.2244(2) 0.2872(2) 0.0663(10) Uani 1 1 d .
H26A H 0.0870 0.2731 0.2612 0.099 Uiso 1 1 calc R
H26B H 0.1265 0.2190 0.3449 0.099 Uiso 1 1 calc R
H26C H 0.0996 0.1715 0.2815 0.099 Uiso 1 1 calc R
C27 C 0.5164(3) 0.2718(3) 0.1513(3) 0.0808(13) Uani 1 1 d .
H27A H 0.5475 0.2763 0.1983 0.121 Uiso 1 1 calc R
H27B H 0.4652 0.3153 0.1380 0.121 Uiso 1 1 calc R
H27C H 0.5676 0.2811 0.1048 0.121 Uiso 1 1 calc R
C28 C 0.4126(3) 0.1458(3) 0.0798(2) 0.0659(10) Uani 1 1 d .
H28A H 0.4665 0.1213 0.0522 0.099 Uiso 1 1 calc R
H28B H 0.3959 0.2019 0.0439 0.099 Uiso 1 1 calc R
H28C H 0.3534 0.1071 0.0939 0.099 Uiso 1 1 calc R
C29 C 0.5649(3) 0.0852(3) 0.2040(3) 0.0798(12) Uani 1 1 d .
H29A H 0.6176 0.0989 0.1583 0.120 Uiso 1 1 calc R
H29B H 0.5417 0.0253 0.2165 0.120 Uiso 1 1 calc R
H29C H 0.5915 0.0934 0.2516 0.120 Uiso 1 1 calc R
C30 C 0.1506(2) 0.48827(17) 0.74132(16) 0.0366(6) Uani 1 1 d .
C31 C 0.1072(2) 0.53436(18) 0.65625(17) 0.0413(7) Uani 1 1 d .
H31A H 0.0459 0.5650 0.6663 0.050 Uiso 1 1 calc R
H31B H 0.1573 0.5775 0.6208 0.050 Uiso 1 1 calc R
C32 C 0.0820(2) 0.46825(19) 0.61181(18) 0.0401(7) Uani 1 1 d .
H32A H 0.0710 0.4996 0.5551 0.048 Uiso 1 1 calc R
H32B H 0.0192 0.4360 0.6390 0.048 Uiso 1 1 calc R
C33 C 0.17022(19) 0.40208(17) 0.61211(16) 0.0321(6) Uani 1 1 d .
C34 C 0.3384(2) 0.33793(18) 0.74450(17) 0.0391(7) Uani 1 1 d .
H34 H 0.3671 0.3085 0.7048 0.047 Uiso 1 1 calc R
C35 C 0.4170(2) 0.36032(18) 0.79190(18) 0.0407(7) Uani 1 1 d .
C36 C 0.5163(2) 0.3812(2) 0.7557(2) 0.0540(8) Uani 1 1 d .
H36 H 0.5342 0.3774 0.7027 0.065 Uiso 1 1 calc R
C37 C 0.5904(3) 0.4076(3) 0.7965(2) 0.0635(10) Uani 1 1 d .
H37 H 0.6566 0.4222 0.7710 0.076 Uiso 1 1 calc R
C38 C 0.5636(3) 0.4119(2) 0.8753(2) 0.0572(9) Uani 1 1 d .
C39 C 0.4671(3) 0.3897(2) 0.91354(19) 0.0558(9) Uani 1 1 d .
H39 H 0.4503 0.3921 0.9671 0.067 Uiso 1 1 calc R
C40 C 0.3940(2) 0.3634(2) 0.87225(18) 0.0477(8) Uani 1 1 d .
H40 H 0.3285 0.3475 0.8989 0.057 Uiso 1 1 calc R
C41 C 0.2229(2) 0.20993(18) 0.83600(17) 0.0413(7) Uani 1 1 d .
C42 C 0.3049(3) 0.1566(2) 0.8586(2) 0.0595(9) Uani 1 1 d .
H42 H 0.3716 0.1788 0.8418 0.071 Uiso 1 1 calc R
C43 C 0.2864(4) 0.0694(2) 0.9067(2) 0.0779(12) Uani 1 1 d .
H43 H 0.3414 0.0339 0.9228 0.093 Uiso 1 1 calc R
C44 C 0.1893(4) 0.0350(2) 0.9306(2) 0.0842(14) Uani 1 1 d .
H44 H 0.1787 -0.0237 0.9617 0.101 Uiso 1 1 calc R
C45 C 0.1082(4) 0.0865(2) 0.9091(2) 0.0745(12) Uani 1 1 d .
H45 H 0.0419 0.0633 0.9254 0.089 Uiso 1 1 calc R
C46 C 0.1247(3) 0.1748(2) 0.8621(2) 0.0558(9) Uani 1 1 d .
H46 H 0.0691 0.2103 0.8482 0.067 Uiso 1 1 calc R
C47 C 0.3688(3) 0.5839(2) 0.7198(2) 0.0675(10) Uani 1 1 d .
H47A H 0.4088 0.6154 0.7461 0.101 Uiso 1 1 calc R
H47B H 0.3710 0.6155 0.6619 0.101 Uiso 1 1 calc R
H47C H 0.3961 0.5267 0.7264 0.101 Uiso 1 1 calc R
C48 C 0.2434(3) 0.5506(3) 0.8814(2) 0.0714(11) Uani 1 1 d .
H48A H 0.2701 0.4934 0.9040 0.107 Uiso 1 1 calc R
H48B H 0.1768 0.5533 0.9092 0.107 Uiso 1 1 calc R
H48C H 0.2882 0.5941 0.8891 0.107 Uiso 1 1 calc R
C49 C 0.1805(3) 0.6842(2) 0.7281(2) 0.0750(12) Uani 1 1 d .
H49A H 0.2210 0.7262 0.7423 0.112 Uiso 1 1 calc R
H49B H 0.1113 0.6837 0.7525 0.112 Uiso 1 1 calc R
H49C H 0.1818 0.7001 0.6690 0.112 Uiso 1 1 calc R
C50 C -0.0710(3) 0.4003(3) 0.7968(3) 0.0833(13) Uani 1 1 d .
H50A H -0.0489 0.3485 0.7836 0.125 Uiso 1 1 calc R
H50B H -0.0958 0.4410 0.7492 0.125 Uiso 1 1 calc R
H50C H -0.1248 0.3848 0.8418 0.125 Uiso 1 1 calc R
C51 C 0.0767(3) 0.3730(2) 0.9251(2) 0.0687(11) Uani 1 1 d .
H51A H 0.0173 0.3533 0.9642 0.103 Uiso 1 1 calc R
H51B H 0.1243 0.4017 0.9482 0.103 Uiso 1 1 calc R
H51C H 0.1083 0.3235 0.9129 0.103 Uiso 1 1 calc R
C52 C -0.0215(3) 0.5479(3) 0.8535(3) 0.0830(13) Uani 1 1 d .
H52A H -0.0408 0.5896 0.8040 0.124 Uiso 1 1 calc R
H52B H 0.0266 0.5753 0.8774 0.124 Uiso 1 1 calc R
H52C H -0.0811 0.5281 0.8925 0.124 Uiso 1 1 calc R
C53 C -0.0046(3) 0.2562(2) 0.6673(2) 0.0677(10) Uani 1 1 d .
H53A H -0.0256 0.2010 0.6619 0.102 Uiso 1 1 calc R
H53B H -0.0558 0.2988 0.6494 0.102 Uiso 1 1 calc R
H53C H 0.0039 0.2492 0.7241 0.102 Uiso 1 1 calc R
C54 C 0.0870(3) 0.3086(2) 0.4942(2) 0.0637(10) Uani 1 1 d .
H54A H 0.1487 0.3209 0.4568 0.096 Uiso 1 1 calc R
H54B H 0.0415 0.3564 0.4782 0.096 Uiso 1 1 calc R
H54C H 0.0546 0.2556 0.4925 0.096 Uiso 1 1 calc R
C55 C 0.2077(3) 0.2019(2) 0.6319(2) 0.0641(10) Uani 1 1 d .
H55A H 0.2143 0.1869 0.6901 0.096 Uiso 1 1 calc R
H55B H 0.2736 0.2191 0.6011 0.096 Uiso 1 1 calc R
H55C H 0.1811 0.1518 0.6199 0.096 Uiso 1 1 calc R
C56 C 0.2120(3) 0.5111(3) 0.4261(2) 0.0701(11) Uani 1 1 d .
H56A H 0.2640 0.5303 0.3800 0.105 Uiso 1 1 calc R
H56B H 0.1774 0.5611 0.4345 0.105 Uiso 1 1 calc R
H56C H 0.1638 0.4725 0.4148 0.105 Uiso 1 1 calc R
C57 C 0.3586(3) 0.3682(3) 0.4971(2) 0.0657(10) Uani 1 1 d .
H57A H 0.3197 0.3271 0.4805 0.099 Uiso 1 1 calc R
H57B H 0.3908 0.3377 0.5453 0.099 Uiso 1 1 calc R
H57C H 0.4101 0.3970 0.4529 0.099 Uiso 1 1 calc R
C58 C 0.3603(3) 0.5342(3) 0.5366(2) 0.0689(10) Uani 1 1 d .
H58A H 0.4045 0.5598 0.4864 0.103 Uiso 1 1 calc R
H58B H 0.4008 0.5063 0.5805 0.103 Uiso 1 1 calc R
H58C H 0.3213 0.5794 0.5507 0.103 Uiso 1 1 calc R
Cl2 Cl 0.65571(9) 0.44506(9) 0.92722(7) 0.0944(4) Uani 1 1 d .
N2 N 0.23918(17) 0.29790(14) 0.78883(14) 0.0388(5) Uani 1 1 d .
Si6 Si 0.21574(6) 0.39348(5) 0.71544(4) 0.03084(18) Uani 1 1 d .
Si7 Si 0.23413(8) 0.57229(5) 0.76818(5) 0.0488(2) Uani 1 1 d .
Si8 Si 0.03849(7) 0.45196(6) 0.82765(5) 0.0499(2) Uani 1 1 d .
Si9 Si 0.11872(6) 0.29458(5) 0.60213(5) 0.0428(2) Uani 1 1 d .
Si10 Si 0.27222(6) 0.45145(6) 0.52117(5) 0.0410(2) Uani 1 1 d .

loop_
_atom_site_aniso_label
_atom_site_aniso_U_11
_atom_site_aniso_U_22
_atom_site_aniso_U_33
_atom_site_aniso_U_23
_atom_site_aniso_U_13
_atom_site_aniso_U_12
Si1 0.0325(4) 0.0323(4) 0.0293(4) -0.0110(3) -0.0035(3) -0.0005(3)
Si2 0.0658(6) 0.0332(4) 0.0427(5) -0.0096(4) -0.0093(4) 0.0009(4)
Si3 0.0515(5) 0.0561(6) 0.0406(5) -0.0127(4) 0.0064(4) -0.0163(4)
Si4 0.0471(5) 0.0382(5) 0.0494(5) -0.0111(4) -0.0133(4) 0.0109(4)
Si5 0.0374(5) 0.0523(5) 0.0342(4) -0.0074(4) -0.0014(3) 0.0036(4)
Cl1 0.0730(6) 0.0973(8) 0.0682(6) -0.0246(6) -0.0298(5) 0.0349(6)
N1 0.0354(13) 0.0442(14) 0.0419(14) -0.0221(11) -0.0033(11) -0.0003(10)
C1 0.0323(14) 0.0375(15) 0.0323(14) -0.0092(12) -0.0070(11) 0.0022(12)
C2 0.0354(15) 0.0477(17) 0.0351(15) -0.0101(13) -0.0092(12) -0.0019(13)
C3 0.0479(17) 0.0417(17) 0.0400(16) -0.0142(13) -0.0081(14) -0.0070(13)
C4 0.0439(16) 0.0372(15) 0.0321(15) -0.0122(12) -0.0019(12) -0.0050(13)
C5 0.0361(15) 0.0411(16) 0.0313(14) -0.0125(12) -0.0011(12) -0.0030(12)
C6 0.0375(15) 0.0397(16) 0.0334(15) -0.0148(13) -0.0057(12) -0.0025(12)
C7 0.0418(17) 0.0493(18) 0.0394(17) -0.0136(14) 0.0011(13) 0.0018(14)
C8 0.058(2) 0.0532(19) 0.0344(16) -0.0085(14) -0.0035(15) 0.0041(16)
C9 0.054(2) 0.058(2) 0.0452(18) -0.0210(16) -0.0180(16) 0.0111(16)
C10 0.0427(19) 0.089(3) 0.046(2) -0.0154(19) -0.0047(15) 0.0110(18)
C11 0.0426(18) 0.076(2) 0.0352(17) -0.0083(16) -0.0010(14) -0.0016(16)
C12 0.0517(18) 0.0373(16) 0.0303(14) -0.0144(12) -0.0067(13) 0.0028(13)
C13 0.055(2) 0.076(2) 0.0486(19) -0.0329(18) -0.0065(16) 0.0132(18)
C14 0.089(3) 0.099(3) 0.059(2) -0.045(2) -0.016(2) 0.043(3)
C15 0.127(4) 0.077(3) 0.068(3) -0.052(2) -0.033(3) 0.039(3)
C16 0.104(3) 0.048(2) 0.055(2) -0.0255(17) -0.023(2) -0.001(2)
C17 0.064(2) 0.0443(18) 0.0424(17) -0.0178(14) -0.0061(15) -0.0032(15)
C18 0.067(2) 0.068(2) 0.075(3) -0.021(2) -0.005(2) 0.028(2)
C19 0.085(3) 0.044(2) 0.069(2) -0.0165(18) -0.023(2) 0.0013(18)
C20 0.076(2) 0.053(2) 0.059(2) -0.0080(17) -0.0237(19) 0.0223(18)
C21 0.059(2) 0.075(3) 0.058(2) -0.0216(19) 0.0060(18) 0.0117(19)
C22 0.053(2) 0.071(2) 0.062(2) 0.0014(19) 0.0062(18) -0.0083(18)
C23 0.066(2) 0.114(3) 0.0385(19) -0.024(2) -0.0117(17) 0.012(2)
C24 0.106(3) 0.049(2) 0.079(3) -0.029(2) -0.018(2) -0.003(2)
C25 0.097(3) 0.057(2) 0.049(2) -0.0022(17) -0.009(2) 0.007(2)
C26 0.070(2) 0.054(2) 0.071(2) -0.0136(19) -0.007(2) 0.0196(18)
C27 0.083(3) 0.083(3) 0.071(3) -0.019(2) 0.008(2) -0.042(2)
C28 0.076(3) 0.078(3) 0.0417(19) -0.0215(18) 0.0106(18) -0.016(2)
C29 0.053(2) 0.104(3) 0.077(3) -0.028(2) 0.016(2) -0.002(2)
C30 0.0468(17) 0.0287(14) 0.0334(15) -0.0078(12) -0.0053(12) 0.0045(12)
C31 0.0494(18) 0.0334(15) 0.0400(16) -0.0081(13) -0.0095(14) 0.0129(13)
C32 0.0389(16) 0.0461(17) 0.0363(15) -0.0118(13) -0.0113(12) 0.0082(13)
C33 0.0306(14) 0.0373(15) 0.0321(14) -0.0142(12) -0.0080(11) 0.0015(11)
C34 0.0425(16) 0.0382(16) 0.0363(16) -0.0096(13) -0.0088(13) 0.0045(13)
C35 0.0427(17) 0.0370(16) 0.0399(16) -0.0068(13) -0.0088(13) 0.0031(13)
C36 0.0455(19) 0.071(2) 0.0467(19) -0.0194(17) -0.0049(15) 0.0021(16)
C37 0.046(2) 0.085(3) 0.056(2) -0.0155(19) -0.0088(17) -0.0094(18)
C38 0.058(2) 0.060(2) 0.054(2) -0.0116(17) -0.0227(17) -0.0073(17)
C39 0.066(2) 0.067(2) 0.0350(17) -0.0133(16) -0.0124(16) -0.0056(18)
C40 0.0450(18) 0.0539(19) 0.0416(17) -0.0089(15) -0.0093(14) -0.0012(15)
C41 0.062(2) 0.0276(14) 0.0349(15) -0.0090(12) -0.0101(14) 0.0040(14)
C42 0.083(3) 0.0393(18) 0.056(2) -0.0111(16) -0.0186(19) 0.0148(17)
C43 0.122(4) 0.039(2) 0.072(3) -0.0099(19) -0.030(3) 0.028(2)
C44 0.150(5) 0.033(2) 0.060(2) 0.0003(18) -0.012(3) -0.001(3)
C45 0.109(3) 0.049(2) 0.056(2) -0.0059(18) 0.006(2) -0.022(2)
C46 0.070(2) 0.0418(18) 0.0492(19) -0.0059(15) -0.0029(17) -0.0045(16)
C47 0.076(3) 0.063(2) 0.072(2) -0.030(2) -0.017(2) -0.0181(19)
C48 0.106(3) 0.066(2) 0.051(2) -0.0255(19) -0.024(2) 0.002(2)
C49 0.120(3) 0.0361(19) 0.070(3) -0.0157(18) -0.020(2) 0.007(2)
C50 0.062(2) 0.102(3) 0.083(3) -0.033(3) 0.022(2) -0.013(2)
C51 0.095(3) 0.052(2) 0.046(2) -0.0017(16) 0.0109(19) 0.0098(19)
C52 0.094(3) 0.069(3) 0.082(3) -0.025(2) 0.015(2) 0.032(2)
C53 0.067(2) 0.062(2) 0.075(3) -0.023(2) -0.004(2) -0.0211(19)
C54 0.070(2) 0.071(2) 0.061(2) -0.0315(19) -0.0227(19) -0.0081(19)
C55 0.082(3) 0.046(2) 0.075(2) -0.0293(18) -0.024(2) 0.0097(18)
C56 0.072(3) 0.082(3) 0.044(2) 0.0010(18) -0.0096(18) -0.002(2)
C57 0.052(2) 0.078(3) 0.068(2) -0.027(2) 0.0051(18) 0.0027(18)
C58 0.055(2) 0.076(3) 0.075(3) -0.025(2) 0.0068(19) -0.0229(19)
Cl2 0.0865(8) 0.1218(10) 0.0823(7) -0.0334(7) -0.0346(6) -0.0288(7)
N2 0.0406(13) 0.0307(12) 0.0429(14) -0.0059(11) -0.0117(11) 0.0022(10)
Si6 0.0352(4) 0.0264(4) 0.0310(4) -0.0075(3) -0.0077(3) 0.0020(3)
Si7 0.0758(6) 0.0315(4) 0.0430(5) -0.0144(4) -0.0144(4) 0.0011(4)
Si8 0.0603(6) 0.0430(5) 0.0431(5) -0.0117(4) 0.0053(4) 0.0094(4)
Si9 0.0450(5) 0.0410(5) 0.0477(5) -0.0195(4) -0.0112(4) -0.0038(4)
Si10 0.0394(5) 0.0476(5) 0.0358(4) -0.0122(4) -0.0044(3) -0.0026(4)

loop_
_atom_type_symbol
_atom_type_description
_atom_type_scat_dispersion_real
_atom_type_scat_dispersion_imag
_atom_type_scat_source
C C 0.0033 0.0016 'International Tables Vol C Tables 4.2.6.8 and 6.1.1.4'
H H 0.0000 0.0000 'International Tables Vol C Tables 4.2.6.8 and 6.1.1.4'
N N 0.0061 0.0033 'International Tables Vol C Tables 4.2.6.8 and 6.1.1.4'
Si Si 0.0817 0.0704 'International Tables Vol C Tables 4.2.6.8 and 6.1.1.4'
Cl Cl 0.1484 0.1585 'International Tables Vol C Tables 4.2.6.8 and 6.1.1.4'

loop_
_geom_angle_atom_site_label_1
_geom_angle_atom_site_label_2
_geom_angle_atom_site_label_3
_geom_angle
N1 Si1 C4 122.69(12)
N1 Si1 C5 48.80(11)
C4 Si1 C5 132.55(13)
N1 Si1 C1 124.75(12)
C4 Si1 C1 101.92(12)
C5 Si1 C1 119.93(12)
C26 Si2 C25 104.84(18)
C26 Si2 C24 105.06(18)
C25 Si2 C24 108.05(18)
C26 Si2 C4 114.72(14)
C25 Si2 C4 114.56(15)
C24 Si2 C4 109.02(16)
C28 Si3 C29 107.35(19)
C28 Si3 C27 108.92(18)
C29 Si3 C27 102.9(2)
C28 Si3 C4 112.56(14)
C29 Si3 C4 113.72(15)
C27 Si3 C4 110.84(16)
C18 Si4 C20 104.05(17)
C18 Si4 C19 105.68(18)
C20 Si4 C19 109.01(17)
C18 Si4 C1 112.92(15)
C20 Si4 C1 111.26(14)
C19 Si4 C1 113.36(14)
C22 Si5 C21 103.83(17)
C22 Si5 C23 109.19(18)
C21 Si5 C23 104.69(18)
C22 Si5 C1 113.46(15)
C21 Si5 C1 114.76(14)
C23 Si5 C1 110.34(14)
C12 N1 C5 125.2(2)
C12 N1 Si1 155.4(2)
C5 N1 Si1 71.66(14)
C2 C1 Si1 99.25(17)
C2 C1 Si4 111.24(18)
Si1 C1 Si4 115.27(14)
C2 C1 Si5 110.07(18)
Si1 C1 Si5 112.06(13)
Si4 C1 Si5 108.66(13)
C3 C2 C1 111.6(2)
C2 C3 C4 111.6(2)
C3 C4 Si1 99.80(17)
C3 C4 Si3 109.45(19)
Si1 C4 Si3 113.01(14)
C3 C4 Si2 108.99(18)
Si1 C4 Si2 117.94(15)
Si3 C4 Si2 107.23(14)
C6 C5 N1 118.6(2)
C6 C5 Si1 129.9(2)
N1 C5 Si1 59.54(12)
C11 C6 C7 117.5(3)
C11 C6 C5 120.0(3)
C7 C6 C5 122.6(3)
C8 C7 C6 121.5(3)
C9 C8 C7 119.8(3)
C8 C9 C10 120.4(3)
C8 C9 Cl1 120.2(3)
C10 C9 Cl1 119.4(3)
C9 C10 C11 119.0(3)
C6 C11 C10 121.7(3)
C17 C12 C13 118.8(3)
C17 C12 N1 120.8(3)
C13 C12 N1 120.3(3)
C14 C13 C12 120.7(3)
C15 C14 C13 120.2(4)
C16 C15 C14 119.7(3)
C15 C16 C17 120.8(4)
C12 C17 C16 119.9(3)
C31 C30 Si6 99.57(17)
C31 C30 Si7 108.90(18)
Si6 C30 Si7 117.99(15)
C31 C30 Si8 109.20(19)
Si6 C30 Si8 113.19(14)
Si7 C30 Si8 107.49(13)
C32 C31 C30 111.9(2)
C31 C32 C33 111.4(2)
C32 C33 Si6 99.58(17)
C32 C33 Si9 110.70(17)
Si6 C33 Si9 115.00(14)
C32 C33 Si10 110.04(19)
Si6 C33 Si10 112.82(13)
Si9 C33 Si10 108.43(13)
N2 C34 C35 119.3(2)
N2 C34 Si6 59.65(13)
C35 C34 Si6 129.5(2)
C36 C35 C40 117.6(3)
C36 C35 C34 120.3(3)
C40 C35 C34 122.2(3)
C35 C36 C37 121.8(3)
C38 C37 C36 118.7(3)
C39 C38 C37 121.1(3)
C39 C38 Cl2 119.7(3)
C37 C38 Cl2 119.2(3)
C38 C39 C40 119.7(3)
C39 C40 C35 121.2(3)
C46 C41 C42 118.9(3)
C46 C41 N2 120.7(3)
C42 C41 N2 120.5(3)
C41 C42 C43 119.3(4)
C44 C43 C42 121.4(4)
C45 C44 C43 120.0(4)
C44 C45 C46 119.7(4)
C41 C46 C45 120.8(4)
C41 N2 C34 125.1(2)
C41 N2 Si6 156.1(2)
C34 N2 Si6 71.86(14)
N2 Si6 C34 48.49(11)
N2 Si6 C30 122.98(12)
C34 Si6 C30 131.85(13)
N2 Si6 C33 125.30(12)
C34 Si6 C33 120.34(12)
C30 Si6 C33 101.79(12)
C47 Si7 C48 105.00(18)
C47 Si7 C49 104.92(19)
C48 Si7 C49 107.39(17)
C47 Si7 C30 114.82(14)
C48 Si7 C30 114.95(15)
C49 Si7 C30 109.07(16)
C50 Si8 C51 107.4(2)
C50 Si8 C52 102.4(2)
C51 Si8 C52 108.35(18)
C50 Si8 C30 113.33(15)
C51 Si8 C30 112.92(15)
C52 Si8 C30 111.77(16)
C53 Si9 C55 106.19(17)
C53 Si9 C54 103.63(17)
C55 Si9 C54 108.88(17)
C53 Si9 C33 112.76(14)
C55 Si9 C33 113.48(14)
C54 Si9 C33 111.29(14)
C58 Si10 C57 104.14(18)
C58 Si10 C56 104.61(18)
C57 Si10 C56 108.73(18)
C58 Si10 C33 114.81(14)
C57 Si10 C33 113.15(15)
C56 Si10 C33 110.80(14)

loop_
_geom_bond_atom_site_label_1
_geom_bond_atom_site_label_2
_geom_bond_distance
Si1 N1 1.705(2)
Si1 C4 1.874(3)
Si1 C5 1.878(3)
Si1 C1 1.887(3)
Si2 C26 1.862(4)
Si2 C25 1.869(4)
Si2 C24 1.877(3)
Si2 C4 1.936(3)
Si3 C28 1.865(3)
Si3 C29 1.871(4)
Si3 C27 1.878(4)
Si3 C4 1.925(3)
Si4 C18 1.866(4)
Si4 C20 1.871(3)
Si4 C19 1.873(3)
Si4 C1 1.908(3)
Si5 C22 1.865(3)
Si5 C21 1.868(4)
Si5 C23 1.869(3)
Si5 C1 1.913(3)
Cl1 C9 1.741(3)
N1 C12 1.395(3)
N1 C5 1.489(3)
C1 C2 1.571(4)
C2 C3 1.529(4)
C3 C4 1.577(4)
C5 C6 1.483(4)
C6 C11 1.376(4)
C6 C7 1.391(4)
C7 C8 1.377(4)
C8 C9 1.372(4)
C9 C10 1.374(4)
C10 C11 1.396(5)
C12 C17 1.379(4)
C12 C13 1.385(4)
C13 C14 1.375(5)
C14 C15 1.371(6)
C15 C16 1.363(6)
C16 C17 1.386(4)
C30 C31 1.579(4)
C30 Si6 1.884(3)
C30 Si7 1.927(3)
C30 Si8 1.927(3)
C31 C32 1.532(4)
C32 C33 1.568(4)
C33 Si6 1.885(3)
C33 Si9 1.912(3)
C33 Si10 1.912(3)
C34 N2 1.480(4)
C34 C35 1.484(4)
C34 Si6 1.879(3)
C35 C36 1.382(4)
C35 C40 1.388(4)
C36 C37 1.391(4)
C37 C38 1.375(5)
C38 C39 1.362(5)
C38 Cl2 1.746(3)
C39 C40 1.386(4)
C41 C46 1.384(4)
C41 C42 1.386(4)
C41 N2 1.396(3)
C42 C43 1.394(5)
C43 C44 1.364(6)
C44 C45 1.359(6)
C45 C46 1.400(5)
C47 Si7 1.860(4)
C48 Si7 1.872(3)
C49 Si7 1.876(4)
C50 Si8 1.862(4)
C51 Si8 1.871(4)
C52 Si8 1.873(3)
C53 Si9 1.860(3)
C54 Si9 1.875(3)
C55 Si9 1.866(3)
C56 Si10 1.867(4)
C57 Si10 1.860(4)
C58 Si10 1.858(3)
N2 Si6 1.706(2)
